data_2021122
loop_
_publ_author_name
'Yao, Binrong'
'Li, Ning'
'Wang, Chunhua'
'Hou, Guige'
'Meng, Qingguo'
'Yan, Ke'

_publ_section_title
;
 Novel asymmetric 3,5-bis(arylidene)piperidin-4-one derivatives:
 synthesis, crystal structures and cytotoxicity
;
_journal_coeditor_code OV3110
_journal_issue 6
_journal_name_full 'Acta Crystallographica Section C'
_journal_page_first
;
;
_journal_paper_doi 10.1107/S2053229618006605
_journal_volume 74
_journal_year 2018
_chemical_formula_iupac 'C24 H26 F N O'
_chemical_formula_moiety 'C24 H26 F N O'
_chemical_formula_sum 'C24 H26 F N O'
_chemical_formula_weight 363.46
_chemical_name_systematic (5<i>E</i>)-3-(4-<i>tert</i>-Butylbenzylidene)-5-(4-fluorobenzylidene)-1-methylpiperidin-4-one
_space_group_crystal_system monoclinic
_space_group_IT_number 14
_space_group_name_Hall '-P 2ybc'
_space_group_name_H-M_alt 'P 1 21/c 1'
_symmetry_space_group_name_Hall '-P 2ybc'
_symmetry_space_group_name_H-M 'P 1 21/c 1'
_atom_sites_solution_hydrogens geom
_atom_sites_solution_primary direct
_atom_sites_solution_secondary difmap
_audit_creation_method SHELXL-2014/7
_cell_angle_alpha 90
_cell_angle_beta 98.348(3)
_cell_angle_gamma 90
_cell_formula_units_Z 4
_cell_length_a 13.4219(4)
_cell_length_b 8.3679(3)
_cell_length_c 18.5974(7)
_cell_measurement_reflns_used 2876
_cell_measurement_temperature 293(2)
_cell_measurement_theta_max 69.9810
_cell_measurement_theta_min 5.4340
_cell_volume 2066.60(12)
_computing_cell_refinement
;
CrysAlis PRO (Rigaku OD, 2017)
;
_computing_data_collection
;
CrysAlis PRO (Rigaku OD, 2017)
;
_computing_data_reduction
;
CrysAlis PRO (Rigaku OD, 2017)
;
_computing_molecular_graphics
;
SHELXL2014 (Sheldrick, 2015)
;
_computing_publication_material
;
SHELXL2014 (Sheldrick, 2015)
;
_computing_structure_refinement
;
SHELXL2014 (Sheldrick, 2015)
;
_computing_structure_solution
;
SHELXS97 (Sheldrick, 2008)
;
_diffrn_ambient_temperature 293(2)
_diffrn_detector_area_resol_mean 8.22
_diffrn_measured_fraction_theta_full 0.996
_diffrn_measured_fraction_theta_max 0.977
_diffrn_measurement_device_type 'SuperNova (Cu) X-ray Source'
_diffrn_measurement_method '\w scans'
_diffrn_radiation_type CuK\a
_diffrn_radiation_wavelength 1.54178
_diffrn_reflns_av_R_equivalents 0.0194
_diffrn_reflns_limit_h_max 15
_diffrn_reflns_limit_h_min -16
_diffrn_reflns_limit_k_max 7
_diffrn_reflns_limit_k_min -10
_diffrn_reflns_limit_l_max 17
_diffrn_reflns_limit_l_min -22
_diffrn_reflns_number 7470
_diffrn_reflns_theta_full 67.679
_diffrn_reflns_theta_max 70.767
_diffrn_reflns_theta_min 3.328
_exptl_absorpt_coefficient_mu 0.610
_exptl_absorpt_correction_T_max 1.00000
_exptl_absorpt_correction_T_min 0.57222
_exptl_absorpt_correction_type multi-scan
_exptl_absorpt_process_details
;
(CrysAlis PRO; Rigaku OD, 2017)
;
_exptl_crystal_colour 'clear pale yellow'
_exptl_crystal_density_diffrn 1.168
_exptl_crystal_description block
_exptl_crystal_F_000 776
_exptl_crystal_size_max 0.520
_exptl_crystal_size_mid 0.400
_exptl_crystal_size_min 0.240
_refine_diff_density_max 0.233
_refine_diff_density_min -0.278
_refine_ls_extinction_method none
_refine_ls_goodness_of_fit_ref 1.099
_refine_ls_hydrogen_treatment constr
_refine_ls_matrix_type full
_refine_ls_number_parameters 279
_refine_ls_number_reflns 3891
_refine_ls_number_restraints 0
_refine_ls_restrained_S_all 1.099
_refine_ls_R_factor_all 0.0716
_refine_ls_R_factor_gt 0.0564
_refine_ls_shift/su_max 0.000
_refine_ls_shift/su_mean 0.000
_refine_ls_structure_factor_coef Fsqd
_refine_ls_weighting_details 'w=1/[\s^2^(Fo^2^)+(0.0722P)^2^+0.1539P] where P=(Fo^2^+2Fc^2^)/3'
_refine_ls_weighting_scheme calc
_refine_ls_wR_factor_gt 0.1358
_refine_ls_wR_factor_ref 0.1531
_reflns_number_gt 2903
_reflns_number_total 3891
_reflns_threshold_expression 'I > 2\s(I)'
_cod_data_source_file ov3110sup1.cif
_cod_data_source_block exp_2471
_cod_database_code 2021122
_shelx_space_group_comment
;
The symmetry employed for this shelxl refinement is uniquely defined
by the following loop, which should always be used as a source of
symmetry information in preference to the above space-group names.
They are only intended as comments.
;
_shelx_estimated_absorpt_t_min 0.742
_shelx_estimated_absorpt_t_max 0.867

loop_
_space_group_symop_operation_xyz
'x, y, z'
'-x, y+1/2, -z+1/2'
'-x, -y, -z'
'x, -y-1/2, z-1/2'

loop_
_atom_site_type_symbol
_atom_site_label
_atom_site_fract_x
_atom_site_fract_y
_atom_site_fract_z
_atom_site_U_iso_or_equiv
_atom_site_adp_type
_atom_site_calc_flag
_atom_site_occupancy
_atom_site_disorder_assembly
_atom_site_disorder_group
C C1 0.01006(13) 0.0592(2) 0.17854(9) 0.0678(4) Uani d 1 . .
C C2 0.11752(14) 0.0518(2) 0.16597(10) 0.0765(5) Uani d 1 . .
C C3 0.19730(13) 0.0621(2) 0.23019(9) 0.0670(4) Uani d 1 . .
C C4 0.16431(13) 0.0808(2) 0.30345(9) 0.0705(5) Uani d 1 . .
H H4A 0.2154 0.0371 0.3405 0.085 Uiso calc 1 . .
H H4B 0.1566 0.1934 0.3137 0.085 Uiso calc 1 . .
C C5 -0.01030(13) 0.0737(2) 0.25540(10) 0.0708(5) Uani d 1 . .
H H5A -0.0151 0.1857 0.2678 0.085 Uiso calc 1 . .
H H5B -0.0742 0.0234 0.2599 0.085 Uiso calc 1 . .
C C6 -0.06101(14) 0.0486(2) 0.12008(10) 0.0725(5) Uani d 1 . .
H H6 -0.0369 0.0347 0.0761 0.087 Uiso calc 1 . .
C C7 -0.17038(13) 0.0558(2) 0.11504(9) 0.0672(4) Uani d 1 . .
C C8 -0.22864(15) -0.0255(2) 0.05828(10) 0.0773(5) Uani d 1 . .
H H8 -0.1969 -0.0827 0.0252 0.093 Uiso calc 1 . .
C C9 -0.33196(15) -0.0227(3) 0.05037(11) 0.0842(6) Uani d 1 . .
H H9 -0.3702 -0.0785 0.0128 0.101 Uiso calc 1 . .
C C10 -0.37731(14) 0.0637(2) 0.09868(11) 0.0793(5) Uani d 1 . .
C C11 -0.32444(14) 0.1479(2) 0.15435(10) 0.0809(5) Uani d 1 . .
H H11 -0.3574 0.2070 0.1861 0.097 Uiso calc 1 . .
C C12 -0.22069(14) 0.1430(2) 0.16238(10) 0.0742(5) Uani d 1 . .
H H12 -0.1835 0.1993 0.2003 0.089 Uiso calc 1 . .
C C13 0.29299(13) 0.0472(2) 0.21867(10) 0.0694(4) Uani d 1 . .
H H13 0.3013 0.0328 0.1703 0.083 Uiso calc 1 . .
C C14 0.38634(12) 0.04997(19) 0.26963(9) 0.0624(4) Uani d 1 . .
C C15 0.46775(13) -0.0381(2) 0.25342(10) 0.0736(5) Uani d 1 . .
H H15 0.4613 -0.0956 0.2102 0.088 Uiso calc 1 . .
C C16 0.55769(13) -0.0427(2) 0.29938(10) 0.0737(5) Uani d 1 . .
H H16 0.6096 -0.1057 0.2869 0.088 Uiso calc 1 . .
C C17 0.57350(12) 0.04382(19) 0.36380(9) 0.0625(4) Uani d 1 . .
C C18 0.49242(13) 0.1352(2) 0.37896(10) 0.0697(4) Uani d 1 . .
H H18 0.4999 0.1964 0.4211 0.084 Uiso calc 1 . .
C C19 0.40119(13) 0.1383(2) 0.33365(10) 0.0704(4) Uani d 1 . .
H H19 0.3489 0.2005 0.3462 0.084 Uiso calc 1 . .
C C20 0.04314(15) -0.0010(3) 0.37904(11) 0.0908(6) Uani d 1 . .
H H20A 0.0375 0.1072 0.3950 0.136 Uiso calc 1 . .
H H20B 0.0947 -0.0550 0.4112 0.136 Uiso calc 1 . .
H H20C -0.0200 -0.0550 0.3792 0.136 Uiso calc 1 . .
C C21 0.67402(14) 0.0415(2) 0.41374(10) 0.0720(5) Uani d 1 . .
C C22 0.7442(4) -0.1001(7) 0.3991(3) 0.113(2) Uani d 0.562(6) A 1
H H22A 0.7099 -0.1995 0.4035 0.169 Uiso calc 0.562(6) A 1
H H22B 0.8045 -0.0971 0.4338 0.169 Uiso calc 0.562(6) A 1
H H22C 0.7613 -0.0908 0.3509 0.169 Uiso calc 0.562(6) A 1
C C23 0.6581(4) 0.0238(9) 0.4940(2) 0.122(3) Uani d 0.562(6) A 1
H H23A 0.6179 0.1111 0.5071 0.183 Uiso calc 0.562(6) A 1
H H23B 0.7222 0.0245 0.5246 0.183 Uiso calc 0.562(6) A 1
H H23C 0.6242 -0.0752 0.5002 0.183 Uiso calc 0.562(6) A 1
C C24 0.7321(4) 0.1956(7) 0.4047(3) 0.115(2) Uani d 0.562(6) A 1
H H24A 0.7449 0.2042 0.3554 0.173 Uiso calc 0.562(6) A 1
H H24B 0.7949 0.1937 0.4368 0.173 Uiso calc 0.562(6) A 1
H H24C 0.6929 0.2856 0.4162 0.173 Uiso calc 0.562(6) A 1
C C22' 0.6850(6) -0.1217(7) 0.4461(4) 0.113(3) Uani d 0.438(6) A 2
H H22D 0.7493 -0.1306 0.4761 0.169 Uiso calc 0.438(6) A 2
H H22E 0.6804 -0.1998 0.4080 0.169 Uiso calc 0.438(6) A 2
H H22F 0.6324 -0.1398 0.4751 0.169 Uiso calc 0.438(6) A 2
C C23' 0.6760(5) 0.1680(9) 0.4721(4) 0.124(3) Uani d 0.438(6) A 2
H H23D 0.6252 0.1448 0.5020 0.186 Uiso calc 0.438(6) A 2
H H23E 0.6630 0.2708 0.4498 0.186 Uiso calc 0.438(6) A 2
H H23F 0.7409 0.1688 0.5016 0.186 Uiso calc 0.438(6) A 2
C C24' 0.7554(4) 0.0798(13) 0.3666(4) 0.124(3) Uani d 0.438(6) A 2
H H24D 0.8190 0.0935 0.3971 0.186 Uiso calc 0.438(6) A 2
H H24E 0.7381 0.1764 0.3398 0.186 Uiso calc 0.438(6) A 2
H H24F 0.7603 -0.0066 0.3333 0.186 Uiso calc 0.438(6) A 2
F F1 -0.47961(9) 0.06919(19) 0.08984(8) 0.1122(5) Uani d 1 . .
N N1 0.06919(10) -0.00149(18) 0.30561(7) 0.0680(4) Uani d 1 . .
O O1 0.13921(11) 0.0391(3) 0.10479(8) 0.1166(6) Uani d 1 . .

loop_
_atom_site_aniso_label
_atom_site_aniso_U_11
_atom_site_aniso_U_22
_atom_site_aniso_U_33
_atom_site_aniso_U_12
_atom_site_aniso_U_13
_atom_site_aniso_U_23
C1 0.0702(10) 0.0645(10) 0.0675(10) 0.0039(8) 0.0059(8) -0.0006(8)
C2 0.0738(11) 0.0920(14) 0.0641(10) 0.0028(9) 0.0114(8) -0.0027(9)
C3 0.0661(10) 0.0688(10) 0.0668(10) -0.0023(7) 0.0126(8) -0.0011(8)
C4 0.0648(10) 0.0790(11) 0.0679(10) 0.0002(8) 0.0096(8) -0.0078(8)
C5 0.0649(10) 0.0748(11) 0.0714(10) 0.0056(8) 0.0057(8) -0.0018(8)
C6 0.0751(11) 0.0744(11) 0.0676(10) 0.0024(8) 0.0085(8) -0.0014(8)
C7 0.0735(10) 0.0643(10) 0.0612(9) 0.0002(8) 0.0017(8) 0.0032(7)
C8 0.0866(12) 0.0836(12) 0.0600(10) -0.0037(9) 0.0046(9) -0.0047(9)
C9 0.0826(13) 0.0947(14) 0.0709(11) -0.0155(10) -0.0041(10) -0.0031(10)
C10 0.0655(10) 0.0927(14) 0.0766(12) -0.0047(9) -0.0003(9) 0.0104(10)
C11 0.0775(12) 0.0861(13) 0.0764(11) 0.0087(9) 0.0025(9) -0.0064(9)
C12 0.0747(11) 0.0720(11) 0.0714(10) 0.0050(8) -0.0050(8) -0.0087(8)
C13 0.0717(10) 0.0734(11) 0.0649(10) -0.0043(8) 0.0161(8) -0.0018(8)
C14 0.0620(9) 0.0630(10) 0.0652(9) -0.0078(7) 0.0197(7) -0.0003(7)
C15 0.0696(10) 0.0863(13) 0.0684(10) -0.0067(9) 0.0225(8) -0.0176(9)
C16 0.0654(10) 0.0801(12) 0.0787(11) 0.0002(8) 0.0214(9) -0.0155(9)
C17 0.0660(9) 0.0590(9) 0.0653(9) -0.0078(7) 0.0190(7) -0.0005(7)
C18 0.0724(10) 0.0691(10) 0.0701(10) -0.0058(8) 0.0185(8) -0.0132(8)
C19 0.0673(10) 0.0678(10) 0.0793(11) -0.0006(8) 0.0210(8) -0.0128(8)
C20 0.0753(12) 0.1267(17) 0.0720(12) 0.0055(11) 0.0165(10) 0.0069(12)
C21 0.0706(10) 0.0719(11) 0.0739(11) -0.0027(8) 0.0117(8) -0.0016(8)
C22 0.084(3) 0.121(4) 0.127(4) 0.025(3) -0.005(3) -0.015(3)
C23 0.104(3) 0.190(8) 0.070(2) 0.026(4) 0.004(2) 0.020(3)
C24 0.095(3) 0.116(4) 0.125(5) -0.038(3) -0.015(3) 0.016(3)
C22' 0.120(5) 0.093(4) 0.118(5) 0.013(3) -0.011(4) 0.016(3)
C23' 0.112(4) 0.120(6) 0.124(6) 0.016(4) -0.037(4) -0.046(5)
C24' 0.058(3) 0.198(10) 0.114(5) -0.023(4) 0.008(3) 0.005(5)
F1 0.0698(7) 0.1568(13) 0.1058(9) -0.0070(7) -0.0014(6) -0.0017(8)
N1 0.0606(8) 0.0799(9) 0.0633(8) 0.0042(7) 0.0088(6) 0.0036(7)
O1 0.0832(10) 0.201(2) 0.0664(9) 0.0037(10) 0.0137(7) -0.0094(10)

loop_
_atom_type_symbol
_atom_type_description
_atom_type_scat_dispersion_real
_atom_type_scat_dispersion_imag
_atom_type_scat_source
C C 0.0181 0.0091 'International Tables Vol C Tables 4.2.6.8 and 6.1.1.4'
H H 0.0000 0.0000 'International Tables Vol C Tables 4.2.6.8 and 6.1.1.4'
N N 0.0311 0.0180 'International Tables Vol C Tables 4.2.6.8 and 6.1.1.4'
O O 0.0492 0.0322 'International Tables Vol C Tables 4.2.6.8 and 6.1.1.4'
F F 0.0727 0.0534 'International Tables Vol C Tables 4.2.6.8 and 6.1.1.4'

loop_
_geom_angle_atom_site_label_1
_geom_angle_atom_site_label_2
_geom_angle_atom_site_label_3
_geom_angle
C6 C1 C2 117.33(17)
C6 C1 C5 124.88(17)
C2 C1 C5 117.78(15)
O1 C2 C3 120.87(18)
O1 C2 C1 121.06(17)
C3 C2 C1 118.07(16)
C13 C3 C2 117.53(17)
C13 C3 C4 124.86(16)
C2 C3 C4 117.55(15)
N1 C4 C3 110.57(14)
N1 C4 H4A 109.5
C3 C4 H4A 109.5
N1 C4 H4B 109.5
C3 C4 H4B 109.5
H4A C4 H4B 108.1
N1 C5 C1 111.03(14)
N1 C5 H5A 109.4
C1 C5 H5A 109.4
N1 C5 H5B 109.4
C1 C5 H5B 109.4
H5A C5 H5B 108.0
C1 C6 C7 129.80(18)
C1 C6 H6 115.1
C7 C6 H6 115.1
C12 C7 C8 117.65(17)
C12 C7 C6 123.86(16)
C8 C7 C6 118.46(17)
C9 C8 C7 121.24(19)
C9 C8 H8 119.4
C7 C8 H8 119.4
C10 C9 C8 118.62(18)
C10 C9 H9 120.7
C8 C9 H9 120.7
F1 C10 C11 118.65(19)
F1 C10 C9 118.54(18)
C11 C10 C9 122.79(18)
C10 C11 C12 118.23(19)
C10 C11 H11 120.9
C12 C11 H11 120.9
C11 C12 C7 121.46(17)
C11 C12 H12 119.3
C7 C12 H12 119.3
C3 C13 C14 130.47(17)
C3 C13 H13 114.8
C14 C13 H13 114.8
C15 C14 C19 116.68(16)
C15 C14 C13 118.71(16)
C19 C14 C13 124.60(16)
C16 C15 C14 121.89(16)
C16 C15 H15 119.1
C14 C15 H15 119.1
C15 C16 C17 122.13(17)
C15 C16 H16 118.9
C17 C16 H16 118.9
C16 C17 C18 115.78(16)
C16 C17 C21 122.02(16)
C18 C17 C21 122.19(15)
C19 C18 C17 122.44(16)
C19 C18 H18 118.8
C17 C18 H18 118.8
C18 C19 C14 121.06(16)
C18 C19 H19 119.5
C14 C19 H19 119.5
N1 C20 H20A 109.5
N1 C20 H20B 109.5
H20A C20 H20B 109.5
N1 C20 H20C 109.5
H20A C20 H20C 109.5
H20B C20 H20C 109.5
C22' C21 C23' 111.2(4)
C22' C21 C17 106.5(3)
C23' C21 C17 110.5(3)
C17 C21 C24 110.0(2)
C22' C21 C24' 112.7(5)
C23' C21 C24' 109.0(5)
C17 C21 C24' 106.9(3)
C17 C21 C23 110.8(2)
C24 C21 C23 109.4(4)
C17 C21 C22 114.0(2)
C24 C21 C22 106.9(4)
C23 C21 C22 105.5(3)
C21 C22 H22A 109.5
C21 C22 H22B 109.5
H22A C22 H22B 109.5
C21 C22 H22C 109.5
H22A C22 H22C 109.5
H22B C22 H22C 109.5
C21 C23 H23A 109.5
C21 C23 H23B 109.5
H23A C23 H23B 109.5
C21 C23 H23C 109.5
H23A C23 H23C 109.5
H23B C23 H23C 109.5
C21 C24 H24A 109.5
C21 C24 H24B 109.5
H24A C24 H24B 109.5
C21 C24 H24C 109.5
H24A C24 H24C 109.5
H24B C24 H24C 109.5
C21 C22' H22D 109.5
C21 C22' H22E 109.5
H22D C22' H22E 109.5
C21 C22' H22F 109.5
H22D C22' H22F 109.5
H22E C22' H22F 109.5
C21 C23' H23D 109.5
C21 C23' H23E 109.5
H23D C23' H23E 109.5
C21 C23' H23F 109.5
H23D C23' H23F 109.5
H23E C23' H23F 109.5
C21 C24' H24D 109.5
C21 C24' H24E 109.5
H24D C24' H24E 109.5
C21 C24' H24F 109.5
H24D C24' H24F 109.5
H24E C24' H24F 109.5
C5 N1 C4 110.01(15)
C5 N1 C20 110.29(14)
C4 N1 C20 110.80(14)

loop_
_geom_bond_atom_site_label_1
_geom_bond_atom_site_label_2
_geom_bond_distance
C1 C6 1.341(2)
C1 C2 1.496(3)
C1 C5 1.499(2)
C2 O1 1.219(2)
C2 C3 1.486(3)
C3 C13 1.338(2)
C3 C4 1.501(2)
C4 N1 1.456(2)
C4 H4A 0.9700
C4 H4B 0.9700
C5 N1 1.455(2)
C5 H5A 0.9700
C5 H5B 0.9700
C6 C7 1.459(3)
C6 H6 0.9300
C7 C12 1.392(2)
C7 C8 1.396(2)
C8 C9 1.373(3)
C8 H8 0.9300
C9 C10 1.363(3)
C9 H9 0.9300
C10 F1 1.360(2)
C10 C11 1.363(3)
C11 C12 1.379(3)
C11 H11 0.9300
C12 H12 0.9300
C13 C14 1.457(2)
C13 H13 0.9300
C14 C15 1.387(2)
C14 C19 1.391(2)
C15 C16 1.375(3)
C15 H15 0.9300
C16 C17 1.389(2)
C16 H16 0.9300
C17 C18 1.392(2)
C17 C21 1.523(2)
C18 C19 1.382(2)
C18 H18 0.9300
C19 H19 0.9300
C20 N1 1.458(2)
C20 H20A 0.9600
C20 H20B 0.9600
C20 H20C 0.9600
C21 C22' 1.492(6)
C21 C23' 1.514(6)
C21 C24 1.528(5)
C21 C24' 1.531(6)
C21 C23 1.546(5)
C21 C22 1.562(5)
C22 H22A 0.9600
C22 H22B 0.9600
C22 H22C 0.9600
C23 H23A 0.9600
C23 H23B 0.9600
C23 H23C 0.9600
C24 H24A 0.9600
C24 H24B 0.9600
C24 H24C 0.9600
C22' H22D 0.9600
C22' H22E 0.9600
C22' H22F 0.9600
C23' H23D 0.9600
C23' H23E 0.9600
C23' H23F 0.9600
C24' H24D 0.9600
C24' H24E 0.9600
C24' H24F 0.9600

loop_
_geom_hbond_atom_site_label_D
_geom_hbond_atom_site_label_H
_geom_hbond_atom_site_label_A
_geom_hbond_site_symmetry_A
_geom_hbond_distance_DH
_geom_hbond_distance_HA
_geom_hbond_distance_DA
_geom_hbond_angle_DHA
C8 H8 O1 3 0.93 2.67 3.422(2) 138.6
C15 H15 F1 1_655 0.93 2.84 3.344(2) 115.3
C9 H9 F1 3_455 0.93 2.57 3.381(2) 146.2

loop_
_geom_torsion_atom_site_label_1
_geom_torsion_atom_site_label_2
_geom_torsion_atom_site_label_3
_geom_torsion_atom_site_label_4
_geom_torsion
C6 C1 C2 O1 1.1(3)
C5 C1 C2 O1 179.6(2)
C6 C1 C2 C3 -179.58(16)
C5 C1 C2 C3 -1.0(2)
O1 C2 C3 C13 -4.0(3)
C1 C2 C3 C13 176.69(16)
O1 C2 C3 C4 178.8(2)
C1 C2 C3 C4 -0.5(2)
C13 C3 C4 N1 -144.49(17)
C2 C3 C4 N1 32.5(2)
C6 C1 C5 N1 148.92(18)
C2 C1 C5 N1 -29.5(2)
C2 C1 C6 C7 -178.40(17)
C5 C1 C6 C7 3.2(3)
C1 C6 C7 C12 30.3(3)
C1 C6 C7 C8 -151.62(19)
C12 C7 C8 C9 -1.5(3)
C6 C7 C8 C9 -179.66(18)
C7 C8 C9 C10 1.0(3)
C8 C9 C10 F1 178.59(18)
C8 C9 C10 C11 0.3(3)
F1 C10 C11 C12 -179.27(17)
C9 C10 C11 C12 -1.0(3)
C10 C11 C12 C7 0.4(3)
C8 C7 C12 C11 0.8(3)
C6 C7 C12 C11 178.85(17)
C2 C3 C13 C14 -179.20(17)
C4 C3 C13 C14 -2.2(3)
C3 C13 C14 C15 149.89(19)
C3 C13 C14 C19 -31.6(3)
C19 C14 C15 C16 2.2(3)
C13 C14 C15 C16 -179.16(17)
C14 C15 C16 C17 -1.8(3)
C15 C16 C17 C18 0.1(3)
C15 C16 C17 C21 -178.55(17)
C16 C17 C18 C19 1.0(3)
C21 C17 C18 C19 179.67(16)
C17 C18 C19 C14 -0.5(3)
C15 C14 C19 C18 -1.1(3)
C13 C14 C19 C18 -179.62(16)
C16 C17 C21 C22' -69.4(4)
C18 C17 C21 C22' 112.0(4)
C16 C17 C21 C23' 169.8(4)
C18 C17 C21 C23' -8.8(5)
C16 C17 C21 C24 103.0(4)
C18 C17 C21 C24 -75.6(4)
C16 C17 C21 C24' 51.3(5)
C18 C17 C21 C24' -127.3(5)
C16 C17 C21 C23 -135.9(3)
C18 C17 C21 C23 45.5(4)
C16 C17 C21 C22 -17.1(4)
C18 C17 C21 C22 164.3(3)
C1 C5 N1 C4 63.39(19)
C1 C5 N1 C20 -174.09(16)
C3 C4 N1 C5 -64.96(19)
C3 C4 N1 C20 172.82(16)

_cod_database_fobs_code 2021122
